data_7022661
loop_
_publ_author_name
'Akhuli, Bidyut'
'Ghosh, Pradyut'

_publ_section_title
;
 Selective recognition of sulphate in a Cu(II) assisted 1D polymer of a
 simple pentafluorophenyl substituted pyridyl-urea via second sphere
 coordination.
;
_journal_issue 16
_journal_name_full 'Dalton transactions (Cambridge, England : 2003)'
_journal_page_first 5818
_journal_page_last 5825
_journal_paper_doi 10.1039/c3dt32710h
_journal_volume 42
_journal_year 2013
_chemical_formula_sum 'C48 H32 Cu F20 N14 O14'
_chemical_formula_weight 1472.42
_chemical_name_systematic
;
?
;
_space_group_IT_number 15
_symmetry_cell_setting monoclinic
_symmetry_space_group_name_Hall '-C 2yc'
_symmetry_space_group_name_H-M 'C 1 2/c 1'
_atom_sites_solution_hydrogens geom
_atom_sites_solution_primary direct
_atom_sites_solution_secondary difmap
_audit_creation_method SHELXL-97
_cell_angle_alpha 90.00
_cell_angle_beta 119.3470(10)
_cell_angle_gamma 90.00
_cell_formula_units_Z 4
_cell_length_a 32.1757(18)
_cell_length_b 8.1355(5)
_cell_length_c 25.9525(15)
_cell_measurement_reflns_used 8772
_cell_measurement_temperature 150(2)
_cell_measurement_theta_max 24.32
_cell_measurement_theta_min 2.56
_cell_volume 5921.6(6)
_computing_cell_refinement 'Bruker SMART'
_computing_data_collection 'Bruker SMART'
_computing_data_reduction 'Bruker SAINT'
_computing_molecular_graphics 'MERCURY 2.3'
_computing_publication_material 'ORTEP 3v.2'
_computing_structure_refinement 'SHELXL-97 (Sheldrick, 2008)'
_computing_structure_solution 'SHELXS-97 (Sheldrick, 2008)'
_diffrn_ambient_temperature 150(2)
_diffrn_measured_fraction_theta_full 0.994
_diffrn_measured_fraction_theta_max 0.994
_diffrn_measurement_device_type 'CCD area detector'
_diffrn_measurement_method 'phi and omega scans'
_diffrn_radiation_monochromator graphite
_diffrn_radiation_source 'fine-focus sealed tube'
_diffrn_radiation_type MoK\a
_diffrn_radiation_wavelength 0.71073
_diffrn_reflns_av_R_equivalents 0.0403
_diffrn_reflns_av_unetI/netI 0.0318
_diffrn_reflns_limit_h_max 40
_diffrn_reflns_limit_h_min -40
_diffrn_reflns_limit_k_max 10
_diffrn_reflns_limit_k_min -10
_diffrn_reflns_limit_l_max 32
_diffrn_reflns_limit_l_min -32
_diffrn_reflns_number 37022
_diffrn_reflns_theta_full 26.88
_diffrn_reflns_theta_max 26.88
_diffrn_reflns_theta_min 1.45
_exptl_absorpt_coefficient_mu 0.507
_exptl_absorpt_correction_T_max 0.9800
_exptl_absorpt_correction_T_min 0.9605
_exptl_absorpt_correction_type multi-scan
_exptl_absorpt_process_details SADABS
_exptl_crystal_colour BLUE
_exptl_crystal_density_diffrn 1.652
_exptl_crystal_density_method 'not measured'
_exptl_crystal_description BLOCK
_exptl_crystal_F_000 2956
_exptl_crystal_size_max 0.08
_exptl_crystal_size_mid 0.06
_exptl_crystal_size_min 0.04
_refine_diff_density_max 0.301
_refine_diff_density_min -0.336
_refine_diff_density_rms 0.050
_refine_ls_extinction_method none
_refine_ls_goodness_of_fit_ref 1.012
_refine_ls_hydrogen_treatment mixed
_refine_ls_matrix_type full
_refine_ls_number_parameters 447
_refine_ls_number_reflns 6334
_refine_ls_number_restraints 0
_refine_ls_restrained_S_all 1.012
_refine_ls_R_factor_all 0.0696
_refine_ls_R_factor_gt 0.0411
_refine_ls_shift/su_max 0.001
_refine_ls_shift/su_mean 0.000
_refine_ls_structure_factor_coef Fsqd
_refine_ls_weighting_details 'calc w=1/[\s^2^(Fo^2^)+(0.0528P)^2^+6.6955P] where P=(Fo^2^+2Fc^2^)/3'
_refine_ls_weighting_scheme calc
_refine_ls_wR_factor_gt 0.1014
_refine_ls_wR_factor_ref 0.1178
_reflns_number_gt 4458
_reflns_number_total 6334
_reflns_threshold_expression >2sigma(I)
_cod_data_source_file c3dt32710h.txt
_cod_data_source_block test2
_cod_depositor_comments
;
The following automatic conversions were performed:

'_symmetry_cell_setting' value 'Monoclinic' changed to 'monoclinic'
according to /home/saulius/struct/CIF-dictionaries/cif_core.dic
dictionary named 'cif_core.dic' version 2.4.2 from
2011-04-26.

'_exptl_absorpt_correction_type' value 'MULTI-SCAN'
changed to 'multi-scan' according to
/home/saulius/struct/CIF-dictionaries/cif_core.dic dictionary named
'cif_core.dic' version 2.4.2 from 2011-04-26.

Automatic conversion script
Id: cif_fix_values 1891 2012-01-12 08:04:46Z andrius 
;
_cod_original_sg_symbol_H-M 'C 2/c'
_cod_database_code 7022661

loop_
_symmetry_equiv_pos_as_xyz
'x, y, z'
'-x, y, -z+1/2'
'x+1/2, y+1/2, z'
'-x+1/2, y+1/2, -z+1/2'
'-x, -y, -z'
'x, -y, z-1/2'
'-x+1/2, -y+1/2, -z'
'x+1/2, -y+1/2, z-1/2'

loop_
_atom_site_label
_atom_site_type_symbol
_atom_site_fract_x
_atom_site_fract_y
_atom_site_fract_z
_atom_site_U_iso_or_equiv
_atom_site_adp_type
_atom_site_occupancy
_atom_site_symmetry_multiplicity
_atom_site_calc_flag
_atom_site_refinement_flags
Cu1 Cu 0.0000 0.76616(5) 0.2500 0.03459(12) Uani 1 2 d S
F1 F 0.21072(6) 0.8254(3) 0.13107(8) 0.0783(6) Uani 1 1 d .
F2 F 0.28860(8) 0.7433(3) 0.12340(10) 0.1034(8) Uani 1 1 d .
F3 F 0.37691(7) 0.8065(3) 0.21467(10) 0.0985(7) Uani 1 1 d .
F4 F 0.38603(6) 0.9645(3) 0.31171(10) 0.0925(7) Uani 1 1 d .
F5 F 0.30884(6) 1.0484(2) 0.31920(9) 0.0777(5) Uani 1 1 d .
F6 F -0.18182(9) 1.2070(3) 0.00764(11) 0.1021(7) Uani 1 1 d .
F7 F -0.23356(8) 1.4763(4) -0.00299(11) 0.1168(9) Uani 1 1 d .
F8 F -0.21543(9) 1.7610(3) -0.04183(11) 0.1145(9) Uani 1 1 d .
F9 F -0.14562(10) 1.7733(3) -0.07072(13) 0.1179(9) Uani 1 1 d .
F15 F -0.09159(8) 1.5083(3) -0.05606(11) 0.0951(7) Uani 1 1 d .
O1 O 0.24271(7) 0.8138(3) 0.31524(9) 0.0612(5) Uani 1 1 d .
O2 O -0.07404(7) 1.1904(3) 0.08016(8) 0.0620(6) Uani 1 1 d .
O13 O 0.0000 1.0467(3) 0.2500 0.0571(7) Uani 1 2 d S
H13 H 0.0127 1.0810 0.2322 0.086 Uiso 1 1 d R
O14 O 0.0000 0.4689(3) 0.2500 0.0607(8) Uani 1 2 d S
H14A H -0.0104 0.4349 0.2709 0.091 Uiso 1 1 d R
N1 N 0.21671(8) 0.9646(3) 0.23079(10) 0.0520(6) Uani 1 1 d .
H1 H 0.1953 1.0302 0.2061 0.062 Uiso 1 1 d R
N2 N 0.16712(7) 0.9190(3) 0.26930(10) 0.0485(5) Uani 1 1 d .
H2 H 0.1506 0.9979 0.2462 0.058 Uiso 1 1 d R
N3 N 0.07318(7) 0.7549(2) 0.29253(8) 0.0390(4) Uani 1 1 d .
N4 N -0.00327(7) 0.7671(2) 0.16910(8) 0.0355(4) Uani 1 1 d .
N5 N -0.06167(8) 0.9903(3) 0.02763(9) 0.0544(6) Uani 1 1 d .
H5 H -0.0673 0.9656 -0.0074 0.065 Uiso 1 1 d R
N6 N -0.10850(9) 1.2095(3) -0.01944(10) 0.0623(7) Uani 1 1 d .
H6 H -0.1096 1.1711 -0.0509 0.075 Uiso 1 1 d R
C1 C 0.25753(9) 0.9301(3) 0.22650(12) 0.0486(6) Uani 1 1 d .
C2 C 0.30293(10) 0.9674(4) 0.27133(13) 0.0529(7) Uani 1 1 d .
C3 C 0.34274(10) 0.9252(4) 0.26737(15) 0.0635(8) Uani 1 1 d .
C4 C 0.33792(11) 0.8482(4) 0.21813(15) 0.0651(8) Uani 1 1 d .
C5 C 0.29356(12) 0.8152(4) 0.17234(15) 0.0668(8) Uani 1 1 d .
C6 C 0.25415(10) 0.8577(4) 0.17683(13) 0.0545(7) Uani 1 1 d .
C7 C 0.21140(9) 0.8917(3) 0.27557(12) 0.0470(6) Uani 1 1 d .
C8 C 0.14665(9) 0.8300(3) 0.29688(11) 0.0418(6) Uani 1 1 d .
C9 C 0.09781(9) 0.8427(3) 0.27345(10) 0.0394(5) Uani 1 1 d .
H9 H 0.0813 0.9166 0.2427 0.047 Uiso 1 1 calc R
C10 C 0.09700(10) 0.6512(3) 0.33785(11) 0.0497(6) Uani 1 1 d .
H10 H 0.0802 0.5874 0.3512 0.060 Uiso 1 1 calc R
C11 C 0.14543(11) 0.6373(4) 0.36481(13) 0.0629(8) Uani 1 1 d .
H11 H 0.1611 0.5668 0.3969 0.075 Uiso 1 1 calc R
C12 C -0.03032(8) 0.8766(3) 0.12759(10) 0.0384(5) Uani 1 1 d .
H12 H -0.0473 0.9541 0.1362 0.046 Uiso 1 1 calc R
C13 C -0.03383(9) 0.8781(3) 0.07198(10) 0.0434(6) Uani 1 1 d .
C14 C -0.00926(11) 0.7585(4) 0.05973(12) 0.0562(7) Uani 1 1 d .
H14 H -0.0110 0.7551 0.0229 0.067 Uiso 1 1 calc R
C15 C 0.01760(11) 0.6457(4) 0.10200(12) 0.0561(7) Uani 1 1 d .
H15 H 0.0337 0.5637 0.0939 0.067 Uiso 1 1 calc R
C16 C 0.02067(9) 0.6543(3) 0.15682(11) 0.0438(6) Uani 1 1 d .
H16 H 0.0399 0.5796 0.1859 0.053 Uiso 1 1 calc R
C17 C -0.08087(10) 1.1333(3) 0.03331(11) 0.0505(7) Uani 1 1 d .
C18 C -0.13495(10) 1.3508(3) -0.02319(11) 0.0499(7) Uani 1 1 d .
C19 C -0.17171(11) 1.3485(4) -0.01029(13) 0.0622(8) Uani 1 1 d .
C20 C -0.19848(11) 1.4846(5) -0.01636(15) 0.0715(9) Uani 1 1 d .
C21 C -0.12672(11) 1.4979(4) -0.04293(13) 0.0586(7) Uani 1 1 d .
C22 C -0.15393(13) 1.6339(4) -0.05006(15) 0.0699(9) Uani 1 1 d .
C33 C -0.18948(12) 1.6269(4) -0.03620(14) 0.0703(10) Uani 1 1 d .
C36 C 0.17145(10) 0.7268(4) 0.34506(12) 0.0567(7) Uani 1 1 d .
H36 H 0.2045 0.7180 0.3634 0.068 Uiso 1 1 calc R
O5 O 0.05268(8) 0.0968(3) 0.07722(9) 0.0719(6) Uani 1 1 d .
O6 O 0.11817(8) -0.0394(3) 0.12398(9) 0.0684(6) Uani 1 1 d .
O7 O 0.09248(8) 0.1029(3) 0.17218(8) 0.0667(6) Uani 1 1 d .
N13 N 0.08747(9) 0.0540(3) 0.12374(10) 0.0520(6) Uani 1 1 d .
O11 O 0.01458(10) 0.2541(3) 0.17555(10) 0.0530(5) Uani 1 1 d .
H11B H 0.0354(13) 0.223(4) 0.1708(15) 0.070(12) Uiso 1 1 d .
H11C H -0.0119(13) 0.243(4) 0.1460(16) 0.065(11) Uiso 1 1 d .

loop_
_atom_site_aniso_label
_atom_site_aniso_U_11
_atom_site_aniso_U_22
_atom_site_aniso_U_33
_atom_site_aniso_U_23
_atom_site_aniso_U_13
_atom_site_aniso_U_12
Cu1 0.0358(2) 0.0400(2) 0.0316(2) 0.000 0.01933(17) 0.000
F1 0.0554(11) 0.1226(16) 0.0518(10) -0.0106(10) 0.0224(9) -0.0154(11)
F2 0.1008(17) 0.155(2) 0.0745(14) -0.0162(14) 0.0588(13) 0.0087(15)
F3 0.0645(12) 0.146(2) 0.1080(17) 0.0216(15) 0.0605(13) 0.0201(13)
F4 0.0405(10) 0.1232(17) 0.0992(15) -0.0089(13) 0.0230(10) -0.0203(11)
F5 0.0595(11) 0.0918(13) 0.0734(12) -0.0272(10) 0.0262(9) -0.0159(10)
F6 0.1023(17) 0.1063(17) 0.1114(18) 0.0325(14) 0.0630(15) -0.0061(13)
F7 0.0723(14) 0.181(3) 0.1153(19) -0.0081(18) 0.0600(14) 0.0143(16)
F8 0.0936(16) 0.1031(17) 0.1038(17) -0.0243(13) 0.0152(13) 0.0453(13)
F9 0.129(2) 0.0651(14) 0.147(2) 0.0225(14) 0.0584(19) -0.0052(13)
F15 0.0861(14) 0.1128(17) 0.1112(17) 0.0185(14) 0.0675(14) 0.0017(13)
O1 0.0398(11) 0.0834(14) 0.0588(12) 0.0152(11) 0.0229(10) 0.0076(10)
O2 0.0710(14) 0.0689(13) 0.0358(10) 0.0036(9) 0.0181(9) 0.0228(11)
O13 0.088(2) 0.0395(14) 0.0583(16) 0.000 0.0473(16) 0.000
O14 0.094(2) 0.0407(14) 0.0724(19) 0.000 0.0597(18) 0.000
N1 0.0380(12) 0.0668(15) 0.0536(13) 0.0100(11) 0.0242(11) 0.0033(11)
N2 0.0359(11) 0.0582(13) 0.0522(13) 0.0124(11) 0.0221(10) 0.0036(10)
N3 0.0382(11) 0.0452(11) 0.0365(10) 0.0056(9) 0.0204(9) 0.0042(9)
N4 0.0372(10) 0.0365(10) 0.0352(10) 0.0017(8) 0.0196(8) 0.0018(8)
N5 0.0644(15) 0.0623(14) 0.0310(11) 0.0059(10) 0.0192(11) 0.0190(12)
N6 0.0742(17) 0.0679(16) 0.0358(12) 0.0070(11) 0.0200(12) 0.0261(13)
C1 0.0397(14) 0.0537(16) 0.0556(16) 0.0053(12) 0.0258(13) -0.0039(12)
C2 0.0451(16) 0.0578(17) 0.0558(17) -0.0050(13) 0.0248(13) -0.0101(13)
C3 0.0359(15) 0.075(2) 0.075(2) 0.0081(17) 0.0235(15) -0.0086(14)
C4 0.0500(18) 0.085(2) 0.076(2) 0.0163(18) 0.0434(17) 0.0068(16)
C5 0.070(2) 0.083(2) 0.0617(19) 0.0039(17) 0.0427(18) 0.0004(17)
C6 0.0432(15) 0.0697(19) 0.0497(16) 0.0036(14) 0.0221(13) -0.0073(13)
C7 0.0391(14) 0.0537(15) 0.0459(14) -0.0019(12) 0.0191(12) -0.0051(12)
C8 0.0375(14) 0.0492(14) 0.0376(13) -0.0007(11) 0.0176(11) -0.0024(11)
C9 0.0370(13) 0.0436(13) 0.0375(12) 0.0049(10) 0.0181(11) 0.0021(10)
C10 0.0489(16) 0.0603(17) 0.0437(14) 0.0156(12) 0.0256(13) 0.0076(13)
C11 0.0533(18) 0.087(2) 0.0459(15) 0.0292(15) 0.0228(14) 0.0177(16)
C12 0.0402(13) 0.0424(13) 0.0355(12) 0.0004(10) 0.0207(11) 0.0040(10)
C13 0.0463(14) 0.0498(15) 0.0345(12) 0.0028(10) 0.0200(11) 0.0058(11)
C14 0.0718(19) 0.0662(18) 0.0389(13) 0.0044(13) 0.0335(14) 0.0159(15)
C15 0.0714(19) 0.0609(17) 0.0503(16) 0.0079(13) 0.0409(15) 0.0233(15)
C16 0.0484(15) 0.0468(14) 0.0419(13) 0.0051(11) 0.0266(12) 0.0088(11)
C17 0.0516(16) 0.0600(17) 0.0364(13) 0.0063(12) 0.0187(12) 0.0096(13)
C18 0.0505(16) 0.0591(17) 0.0329(13) 0.0039(11) 0.0148(12) 0.0085(13)
C19 0.0593(19) 0.075(2) 0.0491(16) 0.0084(15) 0.0238(15) -0.0008(16)
C20 0.0485(18) 0.106(3) 0.0576(19) -0.0083(19) 0.0245(15) 0.0102(18)
C21 0.0538(18) 0.071(2) 0.0513(16) 0.0021(14) 0.0258(14) 0.0024(15)
C22 0.073(2) 0.0532(19) 0.067(2) 0.0032(15) 0.0215(18) 0.0003(16)
C33 0.062(2) 0.070(2) 0.0563(18) -0.0127(16) 0.0113(16) 0.0203(17)
C36 0.0376(14) 0.087(2) 0.0422(14) 0.0124(14) 0.0167(12) 0.0064(14)
O5 0.0612(13) 0.1068(18) 0.0427(11) 0.0197(11) 0.0217(10) 0.0165(12)
O6 0.0659(14) 0.0898(16) 0.0530(12) -0.0004(11) 0.0318(11) 0.0179(12)
O7 0.0785(15) 0.0838(15) 0.0403(11) 0.0066(10) 0.0311(10) 0.0239(12)
N13 0.0540(14) 0.0636(15) 0.0429(13) 0.0081(11) 0.0272(12) 0.0015(12)
O11 0.0611(14) 0.0533(12) 0.0507(12) -0.0062(9) 0.0321(12) -0.0003(11)

loop_
_atom_type_symbol
_atom_type_description
_atom_type_scat_dispersion_real
_atom_type_scat_dispersion_imag
_atom_type_scat_source
C C 0.0033 0.0016 'International Tables Vol C Tables 4.2.6.8 and 6.1.1.4'
H H 0.0000 0.0000 'International Tables Vol C Tables 4.2.6.8 and 6.1.1.4'
Cu Cu 0.3201 1.2651 'International Tables Vol C Tables 4.2.6.8 and 6.1.1.4'
F F 0.0171 0.0103 'International Tables Vol C Tables 4.2.6.8 and 6.1.1.4'
N N 0.0061 0.0033 'International Tables Vol C Tables 4.2.6.8 and 6.1.1.4'
O O 0.0106 0.0060 'International Tables Vol C Tables 4.2.6.8 and 6.1.1.4'

loop_
_geom_angle_atom_site_label_1
_geom_angle_atom_site_label_2
_geom_angle_atom_site_label_3
_geom_angle
_geom_angle_site_symmetry_1
_geom_angle_site_symmetry_3
N4 Cu1 N4 179.56(11) 2 .
N4 Cu1 N3 88.85(7) 2 .
N4 Cu1 N3 91.17(7) . .
N4 Cu1 N3 91.17(7) 2 2
N4 Cu1 N3 88.85(7) . 2
N3 Cu1 N3 174.88(11) . 2
N4 Cu1 O13 89.78(5) 2 .
N4 Cu1 O13 89.78(5) . .
N3 Cu1 O13 92.56(6) . .
N3 Cu1 O13 92.56(6) 2 .
N4 Cu1 O14 90.22(5) 2 .
N4 Cu1 O14 90.22(5) . .
N3 Cu1 O14 87.44(6) . .
N3 Cu1 O14 87.44(6) 2 .
O13 Cu1 O14 180.000(1) . .
Cu1 O13 H13 110.4 . .
Cu1 O14 H14A 109.9 . .
C7 N1 C1 119.1(2) . .
C7 N1 H1 120.4 . .
C1 N1 H1 120.5 . .
C7 N2 C8 125.6(2) . .
C7 N2 H2 117.1 . .
C8 N2 H2 117.4 . .
C9 N3 C10 118.4(2) . .
C9 N3 Cu1 120.73(16) . .
C10 N3 Cu1 120.73(17) . .
C16 N4 C12 119.3(2) . .
C16 N4 Cu1 119.76(15) . .
C12 N4 Cu1 120.89(15) . .
C17 N5 C13 127.8(2) . .
C17 N5 H5 116.3 . .
C13 N5 H5 116.0 . .
C17 N6 C18 121.1(2) . .
C17 N6 H6 119.5 . .
C18 N6 H6 119.4 . .
C6 C1 C2 116.7(3) . .
C6 C1 N1 121.0(2) . .
C2 C1 N1 122.3(3) . .
F5 C2 C3 118.6(3) . .
F5 C2 C1 120.1(3) . .
C3 C2 C1 121.3(3) . .
F4 C3 C4 120.5(3) . .
F4 C3 C2 119.3(3) . .
C4 C3 C2 120.1(3) . .
F3 C4 C3 119.9(3) . .
F3 C4 C5 120.3(3) . .
C3 C4 C5 119.9(3) . .
F2 C5 C4 120.1(3) . .
F2 C5 C6 120.4(3) . .
C4 C5 C6 119.5(3) . .
F1 C6 C1 118.9(3) . .
F1 C6 C5 118.6(3) . .
C1 C6 C5 122.4(3) . .
O1 C7 N2 124.8(2) . .
O1 C7 N1 123.0(2) . .
N2 C7 N1 112.2(2) . .
C9 C8 C36 118.0(2) . .
C9 C8 N2 117.2(2) . .
C36 C8 N2 124.8(2) . .
N3 C9 C8 123.5(2) . .
N3 C9 H9 118.2 . .
C8 C9 H9 118.2 . .
N3 C10 C11 121.3(2) . .
N3 C10 H10 119.3 . .
C11 C10 H10 119.3 . .
C10 C11 C36 120.9(3) . .
C10 C11 H11 119.6 . .
C36 C11 H11 119.6 . .
N4 C12 C13 122.0(2) . .
N4 C12 H12 119.0 . .
C13 C12 H12 119.0 . .
C14 C13 C12 117.8(2) . .
C14 C13 N5 118.5(2) . .
C12 C13 N5 123.6(2) . .
C15 C14 C13 119.7(2) . .
C15 C14 H14 120.2 . .
C13 C14 H14 120.2 . .
C14 C15 C16 119.5(2) . .
C14 C15 H15 120.3 . .
C16 C15 H15 120.3 . .
N4 C16 C15 121.6(2) . .
N4 C16 H16 119.2 . .
C15 C16 H16 119.2 . .
O2 C17 N5 124.5(2) . .
O2 C17 N6 122.7(3) . .
N5 C17 N6 112.9(2) . .
C21 C18 C19 116.5(3) . .
C21 C18 N6 121.1(3) . .
C19 C18 N6 122.3(3) . .
F6 C19 C20 119.4(3) . .
F6 C19 C18 118.7(3) . .
C20 C19 C18 122.0(3) . .
F7 C20 C33 120.5(4) . .
F7 C20 C19 119.7(4) . .
C33 C20 C19 119.8(3) . .
F15 C21 C22 118.7(3) . .
F15 C21 C18 119.5(3) . .
C22 C21 C18 121.8(3) . .
F9 C22 C33 120.1(3) . .
F9 C22 C21 120.1(4) . .
C33 C22 C21 119.8(3) . .
F8 C33 C20 120.0(4) . .
F8 C33 C22 119.9(4) . .
C20 C33 C22 120.1(3) . .
C11 C36 C8 117.8(2) . .
C11 C36 H36 121.1 . .
C8 C36 H36 121.1 . .
O5 N13 O6 121.1(2) . .
O5 N13 O7 120.3(2) . .
O6 N13 O7 118.6(2) . .
H11B O11 H11C 113(3) . .

loop_
_geom_bond_atom_site_label_1
_geom_bond_atom_site_label_2
_geom_bond_distance
_geom_bond_site_symmetry_2
Cu1 N4 2.0501(18) 2
Cu1 N4 2.0501(18) .
Cu1 N3 2.0551(19) .
Cu1 N3 2.0551(19) 2
Cu1 O13 2.282(2) .
Cu1 O14 2.418(3) .
F1 C6 1.344(3) .
F2 C5 1.335(4) .
F3 C4 1.345(3) .
F4 C3 1.340(3) .
F5 C2 1.335(3) .
F6 C19 1.340(4) .
F7 C20 1.335(4) .
F8 C33 1.338(4) .
F9 C22 1.336(4) .
F15 C21 1.334(3) .
O1 C7 1.208(3) .
O2 C17 1.217(3) .
O13 H13 0.8032 .
O14 H14A 0.8119 .
N1 C7 1.388(3) .
N1 C1 1.400(3) .
N1 H1 0.8591 .
N2 C7 1.371(3) .
N2 C8 1.390(3) .
N2 H2 0.8601 .
N3 C9 1.330(3) .
N3 C10 1.341(3) .
N4 C16 1.334(3) .
N4 C12 1.339(3) .
N5 C17 1.359(3) .
N5 C13 1.396(3) .
N5 H5 0.8599 .
N6 C17 1.362(3) .
N6 C18 1.405(4) .
N6 H6 0.8588 .
C1 C6 1.372(4) .
C1 C2 1.383(4) .
C2 C3 1.378(4) .
C3 C4 1.362(5) .
C4 C5 1.363(5) .
C5 C6 1.373(4) .
C8 C9 1.383(3) .
C8 C36 1.388(4) .
C9 H9 0.9300 .
C10 C11 1.364(4) .
C10 H10 0.9300 .
C11 C36 1.384(4) .
C11 H11 0.9300 .
C12 C13 1.391(3) .
C12 H12 0.9300 .
C13 C14 1.385(4) .
C14 C15 1.365(4) .
C14 H14 0.9300 .
C15 C16 1.379(3) .
C15 H15 0.9300 .
C16 H16 0.9300 .
C18 C21 1.378(4) .
C18 C19 1.378(4) .
C19 C20 1.364(5) .
C20 C33 1.355(5) .
C21 C22 1.366(4) .
C22 C33 1.358(5) .
C36 H36 0.9300 .
O5 N13 1.228(3) .
O6 N13 1.244(3) .
O7 N13 1.251(3) .
O11 H11B 0.78(4) .
O11 H11C 0.83(4) .

loop_
_geom_torsion_atom_site_label_1
_geom_torsion_atom_site_label_2
_geom_torsion_atom_site_label_3
_geom_torsion_atom_site_label_4
_geom_torsion
_geom_torsion_site_symmetry_1
N4 Cu1 N3 C9 -139.01(19) 2
N4 Cu1 N3 C9 40.55(19) .
N3 Cu1 N3 C9 130.74(18) 2
O13 Cu1 N3 C9 -49.28(18) .
O14 Cu1 N3 C9 130.72(18) .
N4 Cu1 N3 C10 45.2(2) 2
N4 Cu1 N3 C10 -135.3(2) .
N3 Cu1 N3 C10 -45.08(19) 2
O13 Cu1 N3 C10 134.90(19) .
O14 Cu1 N3 C10 -45.10(19) .
N4 Cu1 N4 C16 142.4(3) 2
N3 Cu1 N4 C16 50.12(19) .
N3 Cu1 N4 C16 -124.76(19) 2
O13 Cu1 N4 C16 142.67(18) .
O14 Cu1 N4 C16 -37.33(18) .
N4 Cu1 N4 C12 -39.67(16) 2
N3 Cu1 N4 C12 -131.93(18) .
N3 Cu1 N4 C12 53.19(18) 2
O13 Cu1 N4 C12 -39.37(17) .
O14 Cu1 N4 C12 140.63(17) .
C7 N1 C1 C6 119.3(3) .
C7 N1 C1 C2 -61.0(4) .
C6 C1 C2 F5 175.3(3) .
N1 C1 C2 F5 -4.4(4) .
C6 C1 C2 C3 -3.5(4) .
N1 C1 C2 C3 176.8(3) .
F5 C2 C3 F4 0.8(4) .
C1 C2 C3 F4 179.7(3) .
F5 C2 C3 C4 -177.4(3) .
C1 C2 C3 C4 1.4(5) .
F4 C3 C4 F3 2.1(5) .
C2 C3 C4 F3 -179.6(3) .
F4 C3 C4 C5 -177.3(3) .
C2 C3 C4 C5 1.0(5) .
F3 C4 C5 F2 -1.0(5) .
C3 C4 C5 F2 178.4(3) .
F3 C4 C5 C6 179.6(3) .
C3 C4 C5 C6 -1.0(5) .
C2 C1 C6 F1 -177.3(3) .
N1 C1 C6 F1 2.4(4) .
C2 C1 C6 C5 3.5(4) .
N1 C1 C6 C5 -176.8(3) .
F2 C5 C6 F1 0.0(5) .
C4 C5 C6 F1 179.5(3) .
F2 C5 C6 C1 179.3(3) .
C4 C5 C6 C1 -1.3(5) .
C8 N2 C7 O1 -17.8(4) .
C8 N2 C7 N1 162.3(2) .
C1 N1 C7 O1 8.5(4) .
C1 N1 C7 N2 -171.7(2) .
C7 N2 C8 C9 -162.3(2) .
C7 N2 C8 C36 16.0(4) .
C10 N3 C9 C8 1.7(4) .
Cu1 N3 C9 C8 -174.24(19) .
C36 C8 C9 N3 -3.8(4) .
N2 C8 C9 N3 174.7(2) .
C9 N3 C10 C11 1.2(4) .
Cu1 N3 C10 C11 177.1(2) .
N3 C10 C11 C36 -1.9(5) .
C16 N4 C12 C13 -0.9(4) .
Cu1 N4 C12 C13 -178.84(19) .
N4 C12 C13 C14 1.8(4) .
N4 C12 C13 N5 180.0(2) .
C17 N5 C13 C14 -166.3(3) .
C17 N5 C13 C12 15.5(5) .
C12 C13 C14 C15 -0.6(4) .
N5 C13 C14 C15 -179.0(3) .
C13 C14 C15 C16 -1.3(5) .
C12 N4 C16 C15 -1.2(4) .
Cu1 N4 C16 C15 176.8(2) .
C14 C15 C16 N4 2.3(5) .
C13 N5 C17 O2 4.4(5) .
C13 N5 C17 N6 -176.5(3) .
C18 N6 C17 O2 -6.9(5) .
C18 N6 C17 N5 174.0(3) .
C17 N6 C18 C21 118.7(3) .
C17 N6 C18 C19 -64.5(4) .
C21 C18 C19 F6 178.4(3) .
N6 C18 C19 F6 1.5(4) .
C21 C18 C19 C20 -0.4(4) .
N6 C18 C19 C20 -177.3(3) .
F6 C19 C20 F7 1.7(5) .
C18 C19 C20 F7 -179.6(3) .
F6 C19 C20 C33 -178.0(3) .
C18 C19 C20 C33 0.7(5) .
C19 C18 C21 F15 179.9(3) .
N6 C18 C21 F15 -3.2(4) .
C19 C18 C21 C22 -0.8(4) .
N6 C18 C21 C22 176.2(3) .
F15 C21 C22 F9 1.0(5) .
C18 C21 C22 F9 -178.3(3) .
F15 C21 C22 C33 -179.1(3) .
C18 C21 C22 C33 1.6(5) .
F7 C20 C33 F8 0.8(5) .
C19 C20 C33 F8 -179.5(3) .
F7 C20 C33 C22 -179.6(3) .
C19 C20 C33 C22 0.1(5) .
F9 C22 C33 F8 -1.7(5) .
C21 C22 C33 F8 178.4(3) .
F9 C22 C33 C20 178.7(3) .
C21 C22 C33 C20 -1.2(5) .
C10 C11 C36 C8 -0.3(5) .
C9 C8 C36 C11 3.0(4) .
N2 C8 C36 C11 -175.4(3) .
